data_1548610
loop_
_publ_author_name
'Wang, Quannan'
'Yang, Xiaoge'
'Wu, Ping'
'Yu, Zhengkun'

_publ_section_title
;
 Photoredox-Catalyzed C-H Arylation of Internal Alkenes to
 Tetrasubstituted Alkenes: Synthesis of Tamoxifen.
;
_journal_issue 22
_journal_name_full 'Organic letters'
_journal_page_first 6248
_journal_page_last 6251
_journal_paper_doi 10.1021/acs.orglett.7b03223
_journal_volume 19
_journal_year 2017
_chemical_formula_sum 'C17 H14 O S2'
_chemical_formula_weight 298.40
_chemical_name_systematic
; 
 ? 
;
_space_group_crystal_system monoclinic
_space_group_IT_number 14
_space_group_name_Hall '-P 2ybc'
_space_group_name_H-M_alt 'P 1 21/c 1'
_symmetry_space_group_name_Hall '-P 2ybc'
_symmetry_space_group_name_H-M 'P 1 21/c 1'
_atom_sites_solution_hydrogens geom
_audit_creation_method SHELXL-2013
_cell_angle_alpha 90
_cell_angle_beta 116.714(11)
_cell_angle_gamma 90
_cell_formula_units_Z 4
_cell_length_a 9.5414(8)
_cell_length_b 17.3999(11)
_cell_length_c 9.7984(8)
_cell_measurement_reflns_used 2129
_cell_measurement_temperature 293(2)
_cell_measurement_theta_max 28.730
_cell_measurement_theta_min 4.388
_cell_volume 1453.1(2)
_computing_cell_refinement 'Bruker SMART'
_computing_data_collection 'Bruker SMART'
_computing_data_reduction 'Bruker SAINT'
_computing_molecular_graphics 'Bruker SHELXTL'
_computing_publication_material 'Bruker SHELXTL'
_computing_structure_refinement 'SHELXL-2013 (Sheldrick, 2013)'
_computing_structure_solution 'Bruker SHELXTL'
_diffrn_ambient_temperature 293(2)
_diffrn_measured_fraction_theta_full 0.998
_diffrn_measured_fraction_theta_max 0.998
_diffrn_measurement_device_type 'CCD area detector'
_diffrn_measurement_method 'phi and omega scans'
_diffrn_radiation_type MoK\a
_diffrn_radiation_wavelength 0.71073
_diffrn_reflns_av_R_equivalents 0.0243
_diffrn_reflns_av_unetI/netI 0.0340
_diffrn_reflns_Laue_measured_fraction_full 0.998
_diffrn_reflns_Laue_measured_fraction_max 0.998
_diffrn_reflns_limit_h_max 11
_diffrn_reflns_limit_h_min -9
_diffrn_reflns_limit_k_max 16
_diffrn_reflns_limit_k_min -21
_diffrn_reflns_limit_l_max 11
_diffrn_reflns_limit_l_min -12
_diffrn_reflns_number 6140
_diffrn_reflns_point_group_measured_fraction_full 0.998
_diffrn_reflns_point_group_measured_fraction_max 0.998
_diffrn_reflns_theta_full 25.242
_diffrn_reflns_theta_max 25.998
_diffrn_reflns_theta_min 3.302
_exptl_absorpt_coefficient_mu 0.358
_exptl_absorpt_correction_T_max 1.0000
_exptl_absorpt_correction_T_min 0.7084
_exptl_absorpt_correction_type multi-scan
_exptl_absorpt_process_details sadabs
_exptl_crystal_colour colorless
_exptl_crystal_density_diffrn 1.364
_exptl_crystal_description prismatic
_exptl_crystal_F_000 624
_exptl_crystal_size_max 0.220
_exptl_crystal_size_mid 0.170
_exptl_crystal_size_min 0.130
_refine_diff_density_max 0.220
_refine_diff_density_min -0.199
_refine_diff_density_rms 0.042
_refine_ls_extinction_coef 0.0085(12)
_refine_ls_extinction_expression Fc^*^=kFc[1+0.001xFc^2^\l^3^/sin(2\q)]^-1/4^
_refine_ls_extinction_method SHELXL
_refine_ls_goodness_of_fit_ref 1.065
_refine_ls_hydrogen_treatment constr
_refine_ls_matrix_type full
_refine_ls_number_parameters 182
_refine_ls_number_reflns 2854
_refine_ls_number_restraints 0
_refine_ls_restrained_S_all 1.065
_refine_ls_R_factor_all 0.0538
_refine_ls_R_factor_gt 0.0397
_refine_ls_shift/su_max 0.001
_refine_ls_shift/su_mean 0.000
_refine_ls_structure_factor_coef Fsqd
_refine_ls_weighting_details 'w=1/[\s^2^(Fo^2^)+(0.0384P)^2^+0.4735P] where P=(Fo^2^+2Fc^2^)/3'
_refine_ls_weighting_scheme calc
_refine_ls_wR_factor_gt 0.0909
_refine_ls_wR_factor_ref 0.0996
_reflns_Friedel_coverage 0.000
_reflns_number_gt 2291
_reflns_number_total 2854
_reflns_threshold_expression 'I > 2\s(I)'
_cod_data_source_file ol7b03223_si_002.cif
_cod_data_source_block for_4u_(yxg1462)
_cod_database_code 1548610
_shelx_space_group_comment
; 
The symmetry employed for this shelxl refinement is uniquely defined 
by the following loop, which should always be used as a source of 
symmetry information in preference to the above space-group names. 
They are only intended as comments. 
;
_shelx_estimated_absorpt_t_min 0.925
_shelx_estimated_absorpt_t_max 0.955
_shelxl_version_number 2013-4

loop_
_space_group_symop_operation_xyz
'x, y, z'
'-x, y+1/2, -z+1/2'
'-x, -y, -z'
'x, -y-1/2, z-1/2'

loop_
_atom_site_label
_atom_site_type_symbol
_atom_site_fract_x
_atom_site_fract_y
_atom_site_fract_z
_atom_site_U_iso_or_equiv
_atom_site_adp_type
_atom_site_occupancy
_atom_site_site_symmetry_order
_atom_site_calc_flag
_atom_site_refinement_flags_posn
_atom_site_refinement_flags_adp
S1 S 0.87178(7) 0.60914(4) 0.88276(6) 0.04906(19) Uani 1 1 d . .
S2 S 0.96655(6) 0.57866(4) 0.64139(6) 0.04859(19) Uani 1 1 d . .
O1 O 0.55913(19) 0.63335(10) 0.74412(17) 0.0539(4) Uani 1 1 d . .
C1 C 0.3707(3) 0.72008(12) 0.3825(2) 0.0427(5) Uani 1 1 d . .
H1 H 0.4596 0.7441 0.3866 0.051 Uiso 1 1 calc R U
C2 C 0.2251(3) 0.74111(14) 0.2723(3) 0.0533(6) Uani 1 1 d . .
H2 H 0.2156 0.7799 0.2033 0.064 Uiso 1 1 calc R U
C3 C 0.0925(3) 0.70492(15) 0.2636(3) 0.0576(6) Uani 1 1 d . .
H3 H -0.0061 0.7192 0.1887 0.069 Uiso 1 1 calc R U
C4 C 0.1067(3) 0.64762(15) 0.3660(3) 0.0536(6) Uani 1 1 d . .
H4 H 0.0176 0.6225 0.3589 0.064 Uiso 1 1 calc R U
C5 C 0.2525(2) 0.62743(13) 0.4789(3) 0.0450(5) Uani 1 1 d . .
H5 H 0.2611 0.5897 0.5494 0.054 Uiso 1 1 calc R U
C6 C 0.3864(2) 0.66295(12) 0.4882(2) 0.0374(5) Uani 1 1 d . .
C7 C 0.5424(2) 0.63979(12) 0.6126(2) 0.0379(5) Uani 1 1 d . .
C8 C 0.6706(2) 0.62222(11) 0.5740(2) 0.0342(4) Uani 1 1 d . .
C9 C 0.6393(2) 0.61689(11) 0.4108(2) 0.0338(4) Uani 1 1 d . .
C10 C 0.7069(2) 0.66833(13) 0.3501(2) 0.0420(5) Uani 1 1 d . .
H10 H 0.7756 0.7057 0.4122 0.050 Uiso 1 1 calc R U
C11 C 0.6722(3) 0.66427(15) 0.1963(3) 0.0525(6) Uani 1 1 d . .
H11 H 0.7165 0.6996 0.1557 0.063 Uiso 1 1 calc R U
C12 C 0.5738(3) 0.60899(15) 0.1049(3) 0.0550(7) Uani 1 1 d . .
H12 H 0.5518 0.6063 0.0024 0.066 Uiso 1 1 calc R U
C13 C 0.5067(3) 0.55688(14) 0.1645(3) 0.0518(6) Uani 1 1 d . .
H13 H 0.4397 0.5189 0.1023 0.062 Uiso 1 1 calc R U
C14 C 0.5396(2) 0.56136(12) 0.3176(2) 0.0403(5) Uani 1 1 d . .
H14 H 0.4937 0.5265 0.3574 0.048 Uiso 1 1 calc R U
C15 C 0.8166(2) 0.60609(11) 0.6875(2) 0.0361(5) Uani 1 1 d . .
C16 C 1.0807(3) 0.59977(17) 0.9432(3) 0.0612(7) Uani 1 1 d . .
H16A H 1.1265 0.6500 0.9470 0.073 Uiso 1 1 calc R U
H16B H 1.1316 0.5772 1.0445 0.073 Uiso 1 1 calc R U
C17 C 1.1045(3) 0.54945(18) 0.8314(3) 0.0634(7) Uani 1 1 d . .
H17A H 1.0873 0.4961 0.8481 0.076 Uiso 1 1 calc R U
H17B H 1.2110 0.5547 0.8443 0.076 Uiso 1 1 calc R U

loop_
_atom_site_aniso_label
_atom_site_aniso_U_11
_atom_site_aniso_U_22
_atom_site_aniso_U_33
_atom_site_aniso_U_23
_atom_site_aniso_U_13
_atom_site_aniso_U_12
S1 0.0536(4) 0.0603(4) 0.0283(3) 0.0041(3) 0.0140(3) 0.0057(3)
S2 0.0402(3) 0.0660(4) 0.0383(3) 0.0056(3) 0.0165(3) 0.0083(3)
O1 0.0588(10) 0.0734(11) 0.0361(9) 0.0054(8) 0.0272(8) 0.0075(9)
C1 0.0451(12) 0.0409(12) 0.0461(13) 0.0031(10) 0.0240(11) 0.0022(10)
C2 0.0600(15) 0.0513(14) 0.0505(14) 0.0127(12) 0.0264(13) 0.0144(12)
C3 0.0438(13) 0.0736(17) 0.0493(15) 0.0016(13) 0.0156(12) 0.0119(12)
C4 0.0418(13) 0.0645(16) 0.0580(15) -0.0030(13) 0.0255(12) -0.0026(12)
C5 0.0461(13) 0.0492(13) 0.0464(13) 0.0017(10) 0.0267(11) 0.0012(10)
C6 0.0419(11) 0.0368(11) 0.0377(11) -0.0028(9) 0.0217(10) 0.0046(9)
C7 0.0456(12) 0.0350(10) 0.0346(11) 0.0014(9) 0.0193(10) -0.0016(9)
C8 0.0394(11) 0.0329(10) 0.0303(10) 0.0005(8) 0.0157(9) -0.0015(9)
C9 0.0322(10) 0.0390(11) 0.0291(10) 0.0011(9) 0.0128(9) 0.0059(9)
C10 0.0401(11) 0.0479(12) 0.0379(12) 0.0043(10) 0.0173(10) -0.0002(10)
C11 0.0518(14) 0.0668(16) 0.0461(14) 0.0211(13) 0.0286(12) 0.0141(12)
C12 0.0740(17) 0.0651(16) 0.0257(11) 0.0048(11) 0.0223(12) 0.0235(14)
C13 0.0619(15) 0.0496(13) 0.0348(12) -0.0095(11) 0.0135(11) 0.0067(12)
C14 0.0416(12) 0.0378(11) 0.0388(12) 0.0014(9) 0.0156(10) 0.0009(9)
C15 0.0432(11) 0.0335(10) 0.0320(11) 0.0002(9) 0.0171(9) -0.0023(9)
C16 0.0516(14) 0.0822(18) 0.0354(13) 0.0107(13) 0.0067(11) 0.0067(13)
C17 0.0497(14) 0.088(2) 0.0428(14) 0.0137(14) 0.0123(12) 0.0185(14)

loop_
_atom_type_symbol
_atom_type_description
_atom_type_scat_dispersion_real
_atom_type_scat_dispersion_imag
_atom_type_scat_source
C C 0.0033 0.0016 'International Tables Vol C Tables 4.2.6.8 and 6.1.1.4'
H H 0.0000 0.0000 'International Tables Vol C Tables 4.2.6.8 and 6.1.1.4'
O O 0.0106 0.0060 'International Tables Vol C Tables 4.2.6.8 and 6.1.1.4'
S S 0.1246 0.1234 'International Tables Vol C Tables 4.2.6.8 and 6.1.1.4'

loop_
_geom_angle_atom_site_label_1
_geom_angle_atom_site_label_2
_geom_angle_atom_site_label_3
_geom_angle
C15 S1 C16 95.80(11)
C15 S2 C17 96.46(11)
C2 C1 C6 120.5(2)
C2 C1 H1 119.8
C6 C1 H1 119.8
C1 C2 C3 120.2(2)
C1 C2 H2 119.9
C3 C2 H2 119.9
C4 C3 C2 119.8(2)
C4 C3 H3 120.1
C2 C3 H3 120.1
C5 C4 C3 120.2(2)
C5 C4 H4 119.9
C3 C4 H4 119.9
C4 C5 C6 120.5(2)
C4 C5 H5 119.8
C6 C5 H5 119.8
C5 C6 C1 118.8(2)
C5 C6 C7 118.97(19)
C1 C6 C7 122.22(19)
O1 C7 C8 121.38(19)
O1 C7 C6 119.44(18)
C8 C7 C6 119.14(17)
C15 C8 C7 119.83(18)
C15 C8 C9 119.98(17)
C7 C8 C9 120.07(17)
C14 C9 C10 119.05(19)
C14 C9 C8 120.07(18)
C10 C9 C8 120.87(18)
C9 C10 C11 120.2(2)
C9 C10 H10 119.9
C11 C10 H10 119.9
C12 C11 C10 120.4(2)
C12 C11 H11 119.8
C10 C11 H11 119.8
C11 C12 C13 119.9(2)
C11 C12 H12 120.0
C13 C12 H12 120.0
C12 C13 C14 119.8(2)
C12 C13 H13 120.1
C14 C13 H13 120.1
C9 C14 C13 120.6(2)
C9 C14 H14 119.7
C13 C14 H14 119.7
C8 C15 S1 125.62(16)
C8 C15 S2 119.97(15)
S1 C15 S2 114.41(12)
C17 C16 S1 108.64(18)
C17 C16 H16A 110.0
S1 C16 H16A 110.0
C17 C16 H16B 110.0
S1 C16 H16B 110.0
H16A C16 H16B 108.3
C16 C17 S2 108.06(18)
C16 C17 H17A 110.1
S2 C17 H17A 110.1
C16 C17 H17B 110.1
S2 C17 H17B 110.1
H17A C17 H17B 108.4

loop_
_geom_bond_atom_site_label_1
_geom_bond_atom_site_label_2
_geom_bond_distance
S1 C15 1.742(2)
S1 C16 1.814(3)
S2 C15 1.749(2)
S2 C17 1.804(2)
O1 C7 1.231(2)
C1 C2 1.372(3)
C1 C6 1.394(3)
C1 H1 0.9300
C2 C3 1.381(3)
C2 H2 0.9300
C3 C4 1.377(3)
C3 H3 0.9300
C4 C5 1.378(3)
C4 H4 0.9300
C5 C6 1.385(3)
C5 H5 0.9300
C6 C7 1.494(3)
C7 C8 1.466(3)
C8 C15 1.364(3)
C8 C9 1.492(3)
C9 C14 1.376(3)
C9 C10 1.384(3)
C10 C11 1.392(3)
C10 H10 0.9300
C11 C12 1.361(4)
C11 H11 0.9300
C12 C13 1.382(4)
C12 H12 0.9300
C13 C14 1.390(3)
C13 H13 0.9300
C14 H14 0.9300
C16 C17 1.497(4)
C16 H16A 0.9700
C16 H16B 0.9700
C17 H17A 0.9700
C17 H17B 0.9700

loop_
_geom_torsion_atom_site_label_1
_geom_torsion_atom_site_label_2
_geom_torsion_atom_site_label_3
_geom_torsion_atom_site_label_4
_geom_torsion
C6 C1 C2 C3 -1.1(3)
C1 C2 C3 C4 0.1(4)
C2 C3 C4 C5 1.3(4)
C3 C4 C5 C6 -1.8(4)
C4 C5 C6 C1 0.8(3)
C4 C5 C6 C7 179.7(2)
C2 C1 C6 C5 0.6(3)
C2 C1 C6 C7 -178.3(2)
C5 C6 C7 O1 -46.1(3)
C1 C6 C7 O1 132.9(2)
C5 C6 C7 C8 131.5(2)
C1 C6 C7 C8 -49.6(3)
O1 C7 C8 C15 -6.9(3)
C6 C7 C8 C15 175.55(18)
O1 C7 C8 C9 169.04(19)
C6 C7 C8 C9 -8.5(3)
C15 C8 C9 C14 113.1(2)
C7 C8 C9 C14 -62.9(3)
C15 C8 C9 C10 -68.3(3)
C7 C8 C9 C10 115.8(2)
C14 C9 C10 C11 0.9(3)
C8 C9 C10 C11 -177.75(19)
C9 C10 C11 C12 -1.1(3)
C10 C11 C12 C13 0.6(4)
C11 C12 C13 C14 0.2(4)
C10 C9 C14 C13 -0.1(3)
C8 C9 C14 C13 178.54(19)
C12 C13 C14 C9 -0.5(3)
C7 C8 C15 S1 -3.7(3)
C9 C8 C15 S1 -179.67(15)
C7 C8 C15 S2 175.62(14)
C9 C8 C15 S2 -0.3(3)
C16 S1 C15 C8 -169.40(19)
C16 S1 C15 S2 11.25(15)
C17 S2 C15 C8 -169.56(18)
C17 S2 C15 S1 9.84(15)
C15 S1 C16 C17 -33.8(2)
S1 C16 C17 S2 44.2(2)
C15 S2 C17 C16 -32.8(2)
